data_7158217
loop_
_publ_author_name
'Zhang, Cun'
'Wang, Bianlin'
'Aibibula, Paruke'
'Zhao, Jiangyu'
'Aisa, Haji Akber'

_publ_section_title
;
 Enantioselective construction of substituted pyridine and a
 seven-membered carbocyclic skeleton: biomimetic synthesis of
 (-)-rupestine D, (-)-guaipyridine, (-)-epiguaipyridine, and
 (-)-cananodine and their stereoisomers.
;
_journal_issue 32
_journal_name_full 'Organic &amp; biomolecular chemistry'
_journal_page_first 7081
_journal_page_last 7084
_journal_paper_doi 10.1039/d1ob01299a
_journal_volume 19
_journal_year 2021
_chemical_absolute_configuration rmad
_chemical_formula_moiety 'C14 H19 N O'
_chemical_formula_sum 'C14 H19 N O'
_chemical_formula_weight 217.30
_chemical_melting_point 378.65
_chemical_name_common 'Rupestine D'
_chemical_name_systematic 'Rupestine D'
_space_group_crystal_system monoclinic
_space_group_IT_number 4
_space_group_name_Hall 'P 2yb'
_space_group_name_H-M_alt 'P 1 21 1'
_atom_sites_solution_hydrogens geom
_atom_sites_solution_primary dual
_audit_block_doi 10.5517/ccdc.csd.cc27zgyn
_audit_creation_date 2020-12-07
_audit_creation_method
;
Olex2 1.2
(compiled 2018.05.29 svn.r3508 for OlexSys, GUI svn.r5506)
;
_audit_update_record
;
2021-05-20 deposited with the CCDC.	2021-07-28 downloaded from the CCDC.
;
_cell_angle_alpha 90
_cell_angle_beta 101.617(2)
_cell_angle_gamma 90
_cell_formula_units_Z 2
_cell_length_a 4.9824(2)
_cell_length_b 11.7685(5)
_cell_length_c 10.6674(5)
_cell_measurement_reflns_used 9545
_cell_measurement_temperature 150
_cell_measurement_theta_max 74.293
_cell_measurement_theta_min 3.756
_cell_volume 612.67(5)
_computing_cell_refinement 'SAINT V8.40A (?, 2016)'
_computing_data_reduction 'SAINT V8.40A (?, 2016)'
_computing_molecular_graphics 'Olex2 (Dolomanov et al., 2009)'
_computing_publication_material 'Olex2 (Dolomanov et al., 2009)'
_computing_structure_refinement 'ShelXL (Sheldrick, 2015)'
_computing_structure_solution 'ShelXT (Sheldrick, 2015)'
_diffrn_ambient_temperature 150.0
_diffrn_measured_fraction_theta_full 0.998
_diffrn_measured_fraction_theta_max 0.998
_diffrn_measurement_device_type 'Bruker D8 VENTURE'
_diffrn_measurement_method '\f and \w scans'
_diffrn_radiation_type CuK\a
_diffrn_radiation_wavelength 1.54178
_diffrn_reflns_av_R_equivalents 0.0486
_diffrn_reflns_av_unetI/netI 0.0398
_diffrn_reflns_Laue_measured_fraction_full 0.998
_diffrn_reflns_Laue_measured_fraction_max 0.998
_diffrn_reflns_limit_h_max 5
_diffrn_reflns_limit_h_min -5
_diffrn_reflns_limit_k_max 14
_diffrn_reflns_limit_k_min -13
_diffrn_reflns_limit_l_max 12
_diffrn_reflns_limit_l_min -12
_diffrn_reflns_number 10051
_diffrn_reflns_point_group_measured_fraction_full 0.988
_diffrn_reflns_point_group_measured_fraction_max 0.988
_diffrn_reflns_theta_full 67.679
_diffrn_reflns_theta_max 68.216
_diffrn_reflns_theta_min 4.231
_diffrn_standards_number 0
_exptl_absorpt_coefficient_mu 0.571
_exptl_absorpt_correction_T_max 0.7538
_exptl_absorpt_correction_T_min 0.5850
_exptl_absorpt_correction_type multi-scan
_exptl_absorpt_process_details
'SADABS-2016/2 (Bruker,2016/2) was used for absorption correction. wR2(int) was 0.1584 before and 0.0844 after correction. The Ratio of minimum to maximum transmission is 0.7761. The \l/2 correction factor is Not present.'
_exptl_crystal_colour colourless
_exptl_crystal_colour_primary colourless
_exptl_crystal_density_diffrn 1.178
_exptl_crystal_description block
_exptl_crystal_F_000 236
_exptl_crystal_recrystallization_method 'Re-crystallisation from solvent: PE'
_exptl_crystal_size_max 0.15
_exptl_crystal_size_mid 0.08
_exptl_crystal_size_min 0.05
_refine_diff_density_max 0.152
_refine_diff_density_min -0.188
_refine_diff_density_rms 0.040
_refine_ls_abs_structure_details
;
 Flack x determined using 942 quotients [(I+)-(I-)]/[(I+)+(I-)]
 (Parsons, Flack and Wagner, Acta Cryst. B69 (2013) 249-259).
;
_refine_ls_abs_structure_Flack -0.01(15)
_refine_ls_extinction_method none
_refine_ls_goodness_of_fit_ref 1.073
_refine_ls_hydrogen_treatment constr
_refine_ls_matrix_type full
_refine_ls_number_parameters 148
_refine_ls_number_reflns 2194
_refine_ls_number_restraints 1
_refine_ls_restrained_S_all 1.073
_refine_ls_R_factor_all 0.0395
_refine_ls_R_factor_gt 0.0383
_refine_ls_shift/su_max 0.000
_refine_ls_shift/su_mean 0.000
_refine_ls_structure_factor_coef Fsqd
_refine_ls_weighting_details 'w=1/[\s^2^(Fo^2^)+(0.0536P)^2^+0.0997P] where P=(Fo^2^+2Fc^2^)/3'
_refine_ls_weighting_scheme calc
_refine_ls_wR_factor_gt 0.1012
_refine_ls_wR_factor_ref 0.1025
_reflns_Friedel_coverage 0.882
_reflns_Friedel_fraction_full 0.977
_reflns_Friedel_fraction_max 0.976
_reflns_number_gt 2137
_reflns_number_total 2194
_reflns_threshold_expression 'I > 2\s(I)'
_cod_data_source_file d1ob01299a2.cif
_cod_data_source_block cu_220201016_0m
_cod_depositor_comments 'Adding full bibliography for 7158216--7158217.cif.'
_cod_database_code 7158217
_shelx_shelxl_version_number 2018/3
_shelx_space_group_comment
;
The symmetry employed for this shelxl refinement is uniquely defined
by the following loop, which should always be used as a source of
symmetry information in preference to the above space-group names.
They are only intended as comments.
;
_shelx_estimated_absorpt_t_max 0.972
_shelx_estimated_absorpt_t_min 0.919
_olex2_refinement_description
;
1. Fixed Uiso
 At 1.2 times of:
  All C(H) groups, All C(H,H) groups
 At 1.5 times of:
  All C(H,H,H) groups
2.a Ternary CH refined with riding coordinates:
 C11(H11), C8(H8)
2.b Secondary CH2 refined with riding coordinates:
 C7(H7A,H7B), C9(H9A,H9B), C10(H10A,H10B)
2.c Aromatic/amide H refined with riding coordinates:
 C2(H2), C3(H3)
2.d Idealised Me refined as rotating group:
 C12(H12A,H12B,H12C), C6(H6A,H6B,H6C), C14(H14A,H14B,H14C)
;
_olex2_submission_special_instructions 'No special instructions were received'

loop_
_space_group_symop_operation_xyz
'x, y, z'
'-x, y+1/2, -z'

loop_
_atom_site_label
_atom_site_type_symbol
_atom_site_fract_x
_atom_site_fract_y
_atom_site_fract_z
_atom_site_U_iso_or_equiv
_atom_site_adp_type
_atom_site_occupancy
_atom_site_site_symmetry_order
_atom_site_calc_flag
_atom_site_refinement_flags_posn
_atom_site_refinement_flags_adp
_atom_site_refinement_flags_occupancy
_atom_site_disorder_assembly
_atom_site_disorder_group
O1 O 0.1109(4) 0.44814(19) 0.29700(17) 0.0490(5) Uani 1 1 d . . . . .
N1 N 0.6992(4) 0.37563(17) 0.72587(18) 0.0319(4) Uani 1 1 d . . . . .
C5 C 0.5022(4) 0.4548(2) 0.6963(2) 0.0291(5) Uani 1 1 d . . . . .
C1 C 0.4590(5) 0.54143(19) 0.7807(2) 0.0295(5) Uani 1 1 d . . . . .
C4 C 0.8634(5) 0.3772(2) 0.8429(2) 0.0343(5) Uani 1 1 d . . . . .
C11 C 0.2450(5) 0.6326(2) 0.7398(2) 0.0326(5) Uani 1 1 d . . . . .
H11 H 0.065725 0.593708 0.708043 0.039 Uiso 1 1 calc R . . . .
C7 C 0.3296(5) 0.4452(2) 0.5635(2) 0.0321(5) Uani 1 1 d . . . . .
H7A H 0.133504 0.446450 0.568701 0.039 Uiso 1 1 calc R . . . .
H7B H 0.367553 0.371597 0.525637 0.039 Uiso 1 1 calc R . . . .
C13 C 0.3042(5) 0.5105(2) 0.3355(2) 0.0357(6) Uani 1 1 d . . . . .
C2 C 0.6263(5) 0.5384(2) 0.9022(2) 0.0336(5) Uani 1 1 d . . . . .
H2 H 0.602078 0.593513 0.964108 0.040 Uiso 1 1 calc R . . . .
C8 C 0.3868(5) 0.5425(2) 0.4758(2) 0.0320(5) Uani 1 1 d . . . . .
H8 H 0.587957 0.558610 0.495338 0.038 Uiso 1 1 calc R . . . .
C3 C 0.8273(5) 0.4562(2) 0.9341(2) 0.0366(5) Uani 1 1 d . . . . .
H3 H 0.938926 0.454080 1.017492 0.044 Uiso 1 1 calc R . . . .
C9 C 0.2343(5) 0.6523(2) 0.4955(2) 0.0354(5) Uani 1 1 d . . . . .
H9A H 0.269492 0.709089 0.432223 0.043 Uiso 1 1 calc R . . . .
H9B H 0.035164 0.636190 0.476689 0.043 Uiso 1 1 calc R . . . .
C12 C 0.2096(6) 0.7112(2) 0.8494(3) 0.0430(6) Uani 1 1 d . . . . .
H12A H 0.178481 0.665562 0.922013 0.065 Uiso 1 1 calc GR . . . .
H12B H 0.052231 0.761368 0.820704 0.065 Uiso 1 1 calc GR . . . .
H12C H 0.375477 0.757126 0.875893 0.065 Uiso 1 1 calc GR . . . .
C10 C 0.3096(5) 0.7052(2) 0.6287(2) 0.0351(5) Uani 1 1 d . . . . .
H10A H 0.211511 0.778496 0.627387 0.042 Uiso 1 1 calc R . . . .
H10B H 0.508318 0.722106 0.646992 0.042 Uiso 1 1 calc R . . . .
C6 C 1.0856(5) 0.2890(2) 0.8681(3) 0.0416(6) Uani 1 1 d . . . . .
H6A H 1.003420 0.213119 0.856886 0.062 Uiso 1 1 calc GR . . . .
H6B H 1.189635 0.297137 0.955990 0.062 Uiso 1 1 calc GR . . . .
H6C H 1.208645 0.299327 0.808029 0.062 Uiso 1 1 calc GR . . . .
C14 C 0.4680(6) 0.5619(3) 0.2470(3) 0.0494(7) Uani 1 1 d . . . . .
H14A H 0.647857 0.525044 0.259725 0.074 Uiso 1 1 calc GR . . . .
H14B H 0.492002 0.643332 0.264876 0.074 Uiso 1 1 calc GR . . . .
H14C H 0.371524 0.550987 0.158207 0.074 Uiso 1 1 calc GR . . . .

loop_
_atom_site_aniso_label
_atom_site_aniso_U_11
_atom_site_aniso_U_22
_atom_site_aniso_U_33
_atom_site_aniso_U_23
_atom_site_aniso_U_13
_atom_site_aniso_U_12
O1 0.0517(11) 0.0532(12) 0.0397(9) -0.0049(9) 0.0034(8) -0.0171(10)
N1 0.0339(10) 0.0270(10) 0.0355(10) 0.0033(8) 0.0084(8) 0.0017(8)
C5 0.0305(11) 0.0253(11) 0.0315(11) 0.0036(9) 0.0063(8) 0.0002(9)
C1 0.0309(11) 0.0270(11) 0.0316(11) 0.0027(9) 0.0086(9) -0.0009(9)
C4 0.0323(11) 0.0313(12) 0.0394(12) 0.0085(10) 0.0077(9) -0.0010(10)
C11 0.0347(12) 0.0278(12) 0.0360(12) 0.0004(10) 0.0086(9) 0.0026(10)
C7 0.0363(11) 0.0265(11) 0.0331(11) -0.0019(9) 0.0057(9) -0.0011(10)
C13 0.0355(13) 0.0348(13) 0.0354(12) -0.0005(10) 0.0041(9) 0.0021(10)
C2 0.0388(12) 0.0296(12) 0.0328(11) -0.0015(9) 0.0079(9) -0.0038(10)
C8 0.0312(11) 0.0329(12) 0.0314(11) 0.0010(9) 0.0053(9) -0.0024(10)
C3 0.0375(12) 0.0353(13) 0.0356(12) 0.0057(11) 0.0038(9) -0.0017(11)
C9 0.0419(13) 0.0273(11) 0.0368(12) 0.0034(9) 0.0071(10) -0.0022(10)
C12 0.0551(16) 0.0347(13) 0.0414(13) -0.0040(11) 0.0148(11) 0.0092(12)
C10 0.0435(13) 0.0250(11) 0.0374(12) 0.0018(10) 0.0091(10) 0.0007(10)
C6 0.0352(13) 0.0375(14) 0.0516(14) 0.0124(12) 0.0077(11) 0.0065(11)
C14 0.0462(15) 0.0665(19) 0.0364(13) 0.0031(13) 0.0103(11) -0.0032(14)

loop_
_atom_type_symbol
_atom_type_description
_atom_type_scat_dispersion_real
_atom_type_scat_dispersion_imag
_atom_type_scat_source
C C 0.0181 0.0091 'International Tables Vol C Tables 4.2.6.8 and 6.1.1.4'
H H 0.0000 0.0000 'International Tables Vol C Tables 4.2.6.8 and 6.1.1.4'
N N 0.0311 0.0180 'International Tables Vol C Tables 4.2.6.8 and 6.1.1.4'
O O 0.0492 0.0322 'International Tables Vol C Tables 4.2.6.8 and 6.1.1.4'

loop_
_geom_angle_atom_site_label_1
_geom_angle_atom_site_label_2
_geom_angle_atom_site_label_3
_geom_angle
_geom_angle_site_symmetry_1
_geom_angle_site_symmetry_3
_geom_angle_publ_flag
C5 N1 C4 119.1(2) . . ?
N1 C5 C1 123.5(2) . . ?
N1 C5 C7 114.90(19) . . ?
C1 C5 C7 121.6(2) . . ?
C5 C1 C11 121.3(2) . . ?
C2 C1 C5 116.0(2) . . ?
C2 C1 C11 122.7(2) . . ?
N1 C4 C3 121.3(2) . . ?
N1 C4 C6 116.4(2) . . ?
C3 C4 C6 122.3(2) . . ?
C1 C11 H11 107.6 . . ?
C1 C11 C12 113.1(2) . . ?
C1 C11 C10 111.67(19) . . ?
C12 C11 H11 107.6 . . ?
C12 C11 C10 109.0(2) . . ?
C10 C11 H11 107.6 . . ?
C5 C7 H7A 109.2 . . ?
C5 C7 H7B 109.2 . . ?
C5 C7 C8 112.06(19) . . ?
H7A C7 H7B 107.9 . . ?
C8 C7 H7A 109.2 . . ?
C8 C7 H7B 109.2 . . ?
O1 C13 C8 121.5(2) . . ?
O1 C13 C14 121.9(2) . . ?
C14 C13 C8 116.7(2) . . ?
C1 C2 H2 119.6 . . ?
C3 C2 C1 120.9(2) . . ?
C3 C2 H2 119.6 . . ?
C7 C8 H8 108.3 . . ?
C13 C8 C7 111.6(2) . . ?
C13 C8 H8 108.3 . . ?
C13 C8 C9 107.5(2) . . ?
C9 C8 C7 112.65(18) . . ?
C9 C8 H8 108.3 . . ?
C4 C3 C2 119.2(2) . . ?
C4 C3 H3 120.4 . . ?
C2 C3 H3 120.4 . . ?
C8 C9 H9A 108.3 . . ?
C8 C9 H9B 108.3 . . ?
H9A C9 H9B 107.4 . . ?
C10 C9 C8 115.8(2) . . ?
C10 C9 H9A 108.3 . . ?
C10 C9 H9B 108.3 . . ?
C11 C12 H12A 109.5 . . ?
C11 C12 H12B 109.5 . . ?
C11 C12 H12C 109.5 . . ?
H12A C12 H12B 109.5 . . ?
H12A C12 H12C 109.5 . . ?
H12B C12 H12C 109.5 . . ?
C11 C10 H10A 108.3 . . ?
C11 C10 H10B 108.3 . . ?
C9 C10 C11 115.94(19) . . ?
C9 C10 H10A 108.3 . . ?
C9 C10 H10B 108.3 . . ?
H10A C10 H10B 107.4 . . ?
C4 C6 H6A 109.5 . . ?
C4 C6 H6B 109.5 . . ?
C4 C6 H6C 109.5 . . ?
H6A C6 H6B 109.5 . . ?
H6A C6 H6C 109.5 . . ?
H6B C6 H6C 109.5 . . ?
C13 C14 H14A 109.5 . . ?
C13 C14 H14B 109.5 . . ?
C13 C14 H14C 109.5 . . ?
H14A C14 H14B 109.5 . . ?
H14A C14 H14C 109.5 . . ?
H14B C14 H14C 109.5 . . ?

loop_
_geom_bond_atom_site_label_1
_geom_bond_atom_site_label_2
_geom_bond_distance
_geom_bond_site_symmetry_2
_geom_bond_publ_flag
O1 C13 1.214(3) . ?
N1 C5 1.344(3) . ?
N1 C4 1.348(3) . ?
C5 C1 1.405(3) . ?
C5 C7 1.506(3) . ?
C1 C11 1.513(3) . ?
C1 C2 1.394(3) . ?
C4 C3 1.383(4) . ?
C4 C6 1.501(3) . ?
C11 H11 1.0000 . ?
C11 C12 1.530(3) . ?
C11 C10 1.547(3) . ?
C7 H7A 0.9900 . ?
C7 H7B 0.9900 . ?
C7 C8 1.541(3) . ?
C13 C8 1.517(3) . ?
C13 C14 1.494(4) . ?
C2 H2 0.9500 . ?
C2 C3 1.385(4) . ?
C8 H8 1.0000 . ?
C8 C9 1.535(4) . ?
C3 H3 0.9500 . ?
C9 H9A 0.9900 . ?
C9 H9B 0.9900 . ?
C9 C10 1.528(3) . ?
C12 H12A 0.9800 . ?
C12 H12B 0.9800 . ?
C12 H12C 0.9800 . ?
C10 H10A 0.9900 . ?
C10 H10B 0.9900 . ?
C6 H6A 0.9800 . ?
C6 H6B 0.9800 . ?
C6 H6C 0.9800 . ?
C14 H14A 0.9800 . ?
C14 H14B 0.9800 . ?
C14 H14C 0.9800 . ?
